data_1010312
loop_
_publ_author_name
'Sillen, L G'

_publ_section_title 'X-Ray Studies on Bismuth Trioxide'
_journal_coden_ASTM ARKGAJ
_journal_issue 18
_journal_name_full 'Arkiv foer Kemi, Mineralogi och Geologi, A'
_journal_page_first 1
_journal_page_last 15
_journal_volume 12
_journal_year 1938
_chemical_formula_structural 'Bi2 O3'
_chemical_formula_sum 'Bi2 O3'
_chemical_name_systematic 'Bismuth oxide'
_space_group_crystal_system tetragonal
_space_group_IT_number 117
_space_group_name_Hall 'P -4 -2ab (1/2*x+1/2*y,-1/2*x+1/2*y,z)'
_space_group_name_H-M_alt 'C -4 2 b'
_cell_angle_alpha 90
_cell_angle_beta 90
_cell_angle_gamma 90
_cell_formula_units_Z 8
_cell_length_a 10.93
_cell_length_b 10.93
_cell_length_c 5.62
_cell_volume 671.4
_cod_depositor_comments
;
 Updating space group information.

 2018-06-13,
 Antanas Vaitkus
;
_cod_database_code 1010312

loop_
_space_group_symop_id
_space_group_symop_operation_xyz
1 x,y,z
2 -x,-y,z
3 -y,x,-z
4 y,-x,-z
5 -x,1/2+y,-z
6 y,1/2+x,z
7 x,1/2-y,-z
8 -y,1/2-x,z
9 1/2+x,1/2+y,z
10 1/2-x,1/2-y,z
11 1/2-y,1/2+x,-z
12 1/2+y,1/2-x,-z
13 1/2-x,y,-z
14 1/2+y,x,z
15 1/2+x,-y,-z
16 1/2-y,-x,z

loop_
_atom_site_label
_atom_site_type_symbol
_atom_site_symmetry_multiplicity
_atom_site_Wyckoff_symbol
_atom_site_fract_x
_atom_site_fract_y
_atom_site_fract_z
_atom_site_occupancy
_atom_site_attached_hydrogens
_atom_site_calc_flag
Bi1 Bi3+ 16 i 0.1362(12) 0.1138(12) 0.25 1. 0 d
O1 O2- 8 g 0.0224 0.25 0. 1. 0 d
O2 O2- 8 h 0.0224 0.25 0.5 1. 0 d
O3 O2- 4 c 0.25 0.25 0. 1. 0 d
O4 O2- 4 b 0. 0. 0.5 1. 0 d

loop_
_atom_type_symbol
_atom_type_oxidation_number
Bi3+ 3.000
O2- -2.000

loop_
_cod_related_entry_id
_cod_related_entry_database
_cod_related_entry_code
1 ChemSpider 141426
